data_4119546
loop_
_publ_author_name
'Daniel L. M. Suess'
'Jonas C. Peters'

_publ_contact_author_address
;Caltech Division of Chemistry and Chemical Engineering
1200 E. California Blvd.
Pasadena, CA 91125
;
_publ_contact_author_email jpeters@caltech.edu
_publ_contact_author_name 'Jonas C. Peters'
_publ_contact_author_phone 626-395-3113
_publ_section_title
;
 H-H and Si-H Bond Addition to Fe\\tbNNR2 Intermediates Derived from N2
;
_journal_name_full 'Journal of the American Chemical Society'
_journal_page_first 4938
_journal_page_last 4941
_journal_paper_doi 10.1021/ja400836u
_journal_volume 135
_journal_year 2013
_chemical_formula_sum 'C56 H67 B Fe N2 O2 P2 Si2'
_chemical_formula_weight 984.90
_chemical_name_systematic
;
 ?
;
_space_group_IT_number 2
_symmetry_cell_setting triclinic
_symmetry_space_group_name_Hall '-P 1'
_symmetry_space_group_name_H-M 'P -1'
_atom_sites_solution_hydrogens geom
_atom_sites_solution_primary direct
_atom_sites_solution_secondary difmap
_audit_creation_method SHELXL-97
_cell_angle_alpha 88.967(3)
_cell_angle_beta 80.813(3)
_cell_angle_gamma 84.376(2)
_cell_formula_units_Z 2
_cell_length_a 12.2122(7)
_cell_length_b 13.2685(8)
_cell_length_c 16.1433(12)
_cell_measurement_temperature 100(2)
_cell_volume 2569.8(3)
_computing_cell_refinement 'SAINT V7.68A (Bruker-AXS, 2007)'
_computing_data_collection 'APEX2 v2010.7-0 (Bruker-AXS, 2007)'
_computing_data_reduction 'SAINT V7.68A (Bruker-AXS, 2007)'
_computing_structure_refinement 'SHELXL-97 (Sheldrick, 2008)'
_computing_structure_solution 'SHELXS-97 (Sheldrick, 2008)'
_diffrn_ambient_temperature 100(2)
_diffrn_detector_area_resol_mean 8.33
_diffrn_measured_fraction_theta_full 0.990
_diffrn_measured_fraction_theta_max 0.990
_diffrn_measurement_device_type 'Bruker KAPPA APEX II'
_diffrn_measurement_method '\w and \f scans'
_diffrn_radiation_monochromator graphite
_diffrn_radiation_source 'fine-focus sealed tube'
_diffrn_radiation_type MoK\a
_diffrn_radiation_wavelength 0.71073
_diffrn_reflns_av_R_equivalents 0.0425
_diffrn_reflns_av_sigmaI/netI 0.0367
_diffrn_reflns_limit_h_max 23
_diffrn_reflns_limit_h_min -23
_diffrn_reflns_limit_k_max 25
_diffrn_reflns_limit_k_min -25
_diffrn_reflns_limit_l_max 31
_diffrn_reflns_limit_l_min -31
_diffrn_reflns_number 310067
_diffrn_reflns_theta_full 44.14
_diffrn_reflns_theta_max 44.14
_diffrn_reflns_theta_min 1.96
_exptl_absorpt_coefficient_mu 0.446
_exptl_absorpt_correction_type none
_exptl_absorpt_process_details none
_exptl_crystal_colour colorless
_exptl_crystal_density_diffrn 1.273
_exptl_crystal_description block
_exptl_crystal_F_000 1044
_exptl_crystal_size_max 0.3
_exptl_crystal_size_mid 0.22
_exptl_crystal_size_min 0.2
_refine_diff_density_max 1.304
_refine_diff_density_min -0.835
_refine_diff_density_rms 0.081
_refine_ls_extinction_method none
_refine_ls_goodness_of_fit_ref 1.040
_refine_ls_hydrogen_treatment mixed
_refine_ls_matrix_type full
_refine_ls_number_parameters 627
_refine_ls_number_reflns 40098
_refine_ls_number_restraints 585
_refine_ls_restrained_S_all 1.036
_refine_ls_R_factor_all 0.0607
_refine_ls_R_factor_gt 0.0371
_refine_ls_shift/su_max 0.021
_refine_ls_shift/su_mean 0.001
_refine_ls_structure_factor_coef Fsqd
_refine_ls_weighting_details 'calc w=1/[\s^2^(Fo^2^)+(0.0627P)^2^+0.2368P] where P=(Fo^2^+2Fc^2^)/3'
_refine_ls_weighting_scheme calc
_refine_ls_wR_factor_gt 0.1070
_refine_ls_wR_factor_ref 0.1162
_reflns_number_gt 29046
_reflns_number_total 40098
_reflns_threshold_expression >2sigma(I)
_cod_data_source_file ja400836u_si_002_6.cif
_cod_data_source_block 9
_cod_database_code 4119546

loop_
_symmetry_equiv_pos_as_xyz
'x, y, z'
'-x, -y, -z'

loop_
_atom_site_label
_atom_site_type_symbol
_atom_site_fract_x
_atom_site_fract_y
_atom_site_fract_z
_atom_site_U_iso_or_equiv
_atom_site_adp_type
_atom_site_occupancy
_atom_site_symmetry_multiplicity
_atom_site_calc_flag
_atom_site_refinement_flags
_atom_site_disorder_assembly
_atom_site_disorder_group
Fe1 Fe 0.320362(8) 0.177539(7) 0.198216(6) 0.01012(2) Uani 1 1 d U . .
P2 P 0.173410(14) 0.005178(13) 0.254121(11) 0.00967(3) Uani 1 1 d U . .
P1 P 0.503053(14) 0.149701(13) 0.240020(11) 0.01068(3) Uani 1 1 d U . .
Si2 Si 0.260895(16) 0.026863(15) 0.067303(12) 0.01066(3) Uani 1 1 d U . .
Si1 Si 0.25858(2) 0.347150(17) 0.059899(15) 0.01721(4) Uani 1 1 d U . .
C7 C 0.48777(5) 0.22225(5) 0.33677(4) 0.01106(9) Uani 1 1 d U . .
C8 C 0.38566(5) 0.22182(5) 0.39299(4) 0.01041(9) Uani 1 1 d U . .
C6 C 0.12291(6) 0.17239(6) 0.51303(5) 0.01649(11) Uani 1 1 d U . .
H6 H 0.1529 0.1076 0.5292 0.020 Uiso 1 1 calc R . .
C37 C 0.05453(5) 0.08772(5) 0.29984(4) 0.01363(10) Uani 1 1 d U . .
N2 N 0.24724(5) 0.05332(4) 0.17466(3) 0.01082(8) Uani 1 1 d U . .
N1 N 0.29119(6) 0.30976(5) 0.15481(4) 0.01723(11) Uani 1 1 d U . .
C1 C 0.16737(5) 0.21340(5) 0.43594(4) 0.01181(9) Uani 1 1 d U . .
C9 C 0.37853(6) 0.27865(5) 0.46692(4) 0.01298(10) Uani 1 1 d U . .
H9 H 0.3132 0.2779 0.5077 0.016 Uiso 1 1 calc R . .
C28 C 0.37910(6) -0.10140(5) 0.46086(5) 0.01454(10) Uani 1 1 d U . .
H28 H 0.4251 -0.1243 0.5010 0.017 Uiso 1 1 calc R . .
C30 C 0.26390(6) -0.13539(5) 0.35935(4) 0.01341(10) Uani 1 1 d U . .
H30 H 0.2285 -0.1823 0.3315 0.016 Uiso 1 1 calc R . .
C42 C -0.00471(6) 0.05989(7) 0.37712(5) 0.01839(12) Uani 1 1 d U . .
H42 H 0.0206 0.0007 0.4052 0.022 Uiso 1 1 calc R . .
C25 C 0.25024(5) -0.03199(5) 0.33915(4) 0.01057(9) Uani 1 1 d U . .
C3 C 0.02951(7) 0.36011(7) 0.46740(6) 0.02436(16) Uani 1 1 d U . .
H3 H -0.0025 0.4240 0.4509 0.029 Uiso 1 1 calc R . .
C27 C 0.36194(6) 0.00147(5) 0.44311(4) 0.01317(10) Uani 1 1 d U . .
H27 H 0.3956 0.0476 0.4732 0.016 Uiso 1 1 calc R . .
C40 C -0.13599(7) 0.20570(8) 0.37162(6) 0.02794(19) Uani 1 1 d U . .
H40 H -0.2009 0.2465 0.3962 0.034 Uiso 1 1 calc R . .
C19 C 0.55860(5) 0.02193(5) 0.26406(4) 0.01258(10) Uani 1 1 d U . .
C48 C 0.12708(6) 0.00049(6) 0.03367(5) 0.01774(12) Uani 1 1 d U . .
H48A H 0.1124 -0.0695 0.0479 0.027 Uiso 1 1 calc R . .
H48B H 0.1325 0.0103 -0.0271 0.027 Uiso 1 1 calc R . .
H48C H 0.0661 0.0469 0.0625 0.027 Uiso 1 1 calc R . .
C13 C 0.61856(6) 0.20140(5) 0.17176(4) 0.01331(10) Uani 1 1 d U . .
C26 C 0.29739(5) 0.04087(5) 0.38287(4) 0.01051(9) Uani 1 1 d U . .
C41 C -0.10026(7) 0.11871(8) 0.41264(6) 0.02444(16) Uani 1 1 d U . .
H41 H -0.1410 0.0996 0.4647 0.029 Uiso 1 1 calc R . .
C38 C 0.01824(6) 0.17450(6) 0.25837(5) 0.01836(12) Uani 1 1 d U . .
H38 H 0.0581 0.1933 0.2059 0.022 Uiso 1 1 calc R . .
C31 C 0.11423(6) -0.10419(5) 0.22013(4) 0.01389(10) Uani 1 1 d U . .
C5 C 0.03523(7) 0.22444(8) 0.56708(5) 0.02409(16) Uani 1 1 d U . .
H5 H 0.0074 0.1952 0.6194 0.029 Uiso 1 1 calc R . .
C2 C 0.11725(6) 0.30807(6) 0.41442(5) 0.01675(12) Uani 1 1 d U . .
H2 H 0.1441 0.3376 0.3620 0.020 Uiso 1 1 calc R . .
C12 C 0.57223(6) 0.28002(6) 0.35250(4) 0.01430(10) Uani 1 1 d U . .
H12 H 0.6391 0.2795 0.3132 0.017 Uiso 1 1 calc R . .
C29 C 0.32846(6) -0.17022(5) 0.41951(5) 0.01489(11) Uani 1 1 d U . .
H29 H 0.3378 -0.2404 0.4322 0.018 Uiso 1 1 calc R . .
C11 C 0.55952(6) 0.33819(6) 0.42499(5) 0.01514(11) Uani 1 1 d U . .
H11 H 0.6161 0.3788 0.4346 0.018 Uiso 1 1 calc R . .
C23 C 0.56507(8) -0.15815(6) 0.23869(6) 0.02371(15) Uani 1 1 d U . .
H23 H 0.5414 -0.2126 0.2109 0.028 Uiso 1 1 calc R . .
C20 C 0.63487(7) 0.00191(6) 0.31994(5) 0.01877(13) Uani 1 1 d U . .
H20 H 0.6588 0.0561 0.3479 0.023 Uiso 1 1 calc R . .
C18 C 0.72961(6) 0.16055(7) 0.16502(5) 0.01856(12) Uani 1 1 d U . .
H18 H 0.7482 0.1012 0.1956 0.022 Uiso 1 1 calc R . .
C39 C -0.07766(8) 0.23349(7) 0.29512(6) 0.02625(17) Uani 1 1 d U . .
H39 H -0.1031 0.2930 0.2675 0.031 Uiso 1 1 calc R . .
C36 C 0.18517(7) -0.18757(6) 0.18575(5) 0.01729(12) Uani 1 1 d U . .
H36 H 0.2629 -0.1899 0.1871 0.021 Uiso 1 1 calc R . .
C10 C 0.46251(6) 0.33586(5) 0.48320(4) 0.01466(11) Uani 1 1 d U . .
H10 H 0.4536 0.3732 0.5339 0.018 Uiso 1 1 calc R . .
C24 C 0.52376(7) -0.05891(6) 0.22403(5) 0.01701(12) Uani 1 1 d U . .
H24 H 0.4715 -0.0461 0.1865 0.020 Uiso 1 1 calc R . .
C4 C -0.01102(7) 0.31850(8) 0.54432(6) 0.02773(19) Uani 1 1 d U . .
H4 H -0.0700 0.3542 0.5811 0.033 Uiso 1 1 calc R . .
C33 C -0.04148(8) -0.18170(8) 0.18094(6) 0.02594(17) Uani 1 1 d U . .
H33 H -0.1191 -0.1800 0.1795 0.031 Uiso 1 1 calc R . .
C35 C 0.14332(9) -0.26693(6) 0.14976(5) 0.02333(15) Uani 1 1 d U . .
H35 H 0.1920 -0.3236 0.1274 0.028 Uiso 1 1 calc R . .
C45 C 0.21977(7) 0.23383(6) 0.00795(5) 0.01981(13) Uani 1 1 d U . .
H45A H 0.1472 0.2152 0.0377 0.024 Uiso 1 1 calc R . .
H45B H 0.2107 0.2515 -0.0506 0.024 Uiso 1 1 calc R . .
C32 C -0.00011(6) -0.10204(7) 0.21778(5) 0.01908(13) Uani 1 1 d U . .
H32 H -0.0495 -0.0464 0.2412 0.023 Uiso 1 1 calc R . .
C14 C 0.59262(7) 0.28727(6) 0.12462(5) 0.01980(13) Uani 1 1 d U . .
H14 H 0.5172 0.3146 0.1275 0.024 Uiso 1 1 calc R . .
C16 C 0.78703(8) 0.29339(8) 0.06841(6) 0.02463(16) Uani 1 1 d U . .
H16 H 0.8444 0.3254 0.0342 0.030 Uiso 1 1 calc R . .
C34 C 0.02985(9) -0.26313(7) 0.14653(6) 0.02757(18) Uani 1 1 d U . .
H34 H 0.0013 -0.3165 0.1207 0.033 Uiso 1 1 calc R . .
C47 C 0.37089(6) -0.07923(6) 0.03387(5) 0.01753(12) Uani 1 1 d U . .
H47A H 0.4397 -0.0668 0.0544 0.026 Uiso 1 1 calc R . .
H47B H 0.3851 -0.0833 -0.0275 0.026 Uiso 1 1 calc R . .
H47C H 0.3455 -0.1432 0.0572 0.026 Uiso 1 1 calc R . .
C17 C 0.81323(7) 0.20700(8) 0.11340(5) 0.02225(15) Uani 1 1 d U . .
H17 H 0.8886 0.1791 0.1091 0.027 Uiso 1 1 calc R . .
C46 C 0.30821(6) 0.14115(6) 0.00738(5) 0.01630(11) Uani 1 1 d U . .
H46A H 0.3725 0.1628 0.0305 0.020 Uiso 1 1 calc R . .
H46B H 0.3351 0.1210 -0.0517 0.020 Uiso 1 1 calc R . .
C44 C 0.38084(9) 0.39350(8) -0.01106(7) 0.03049(19) Uani 1 1 d U . .
H44A H 0.4076 0.4499 0.0158 0.046 Uiso 1 1 calc R . .
H44B H 0.3580 0.4165 -0.0643 0.046 Uiso 1 1 calc R . .
H44C H 0.4407 0.3383 -0.0217 0.046 Uiso 1 1 calc R . .
C22 C 0.64096(8) -0.17746(7) 0.29399(6) 0.02500(16) Uani 1 1 d U . .
H22 H 0.6691 -0.2451 0.3041 0.030 Uiso 1 1 calc R . .
C21 C 0.67557(8) -0.09752(7) 0.33440(6) 0.02447(16) Uani 1 1 d U . .
H21 H 0.7274 -0.1108 0.3722 0.029 Uiso 1 1 calc R . .
C15 C 0.67672(8) 0.33309(7) 0.07336(6) 0.02667(17) Uani 1 1 d U . .
H15 H 0.6585 0.3917 0.0417 0.032 Uiso 1 1 calc R . .
O1 O 0.31080(7) 0.54195(8) 0.20959(6) 0.0431(2) Uani 1 1 d U A 1
C49 C 0.23830(10) 0.54969(10) 0.28809(8) 0.0375(2) Uani 1 1 d U A 1
H49A H 0.1840 0.4984 0.2919 0.045 Uiso 1 1 calc R A 1
H49B H 0.1967 0.6177 0.2942 0.045 Uiso 1 1 calc R A 1
C52 C 0.42376(11) 0.54397(15) 0.22328(10) 0.0519(4) Uani 1 1 d DU A 1
H52A H 0.4603 0.5960 0.1871 0.062 Uiso 1 1 calc R A 1
H52B H 0.4662 0.4774 0.2094 0.062 Uiso 1 1 calc R A 1
C50 C 0.31004(11) 0.53197(12) 0.35581(9) 0.0433(3) Uani 1 1 d DU A 1
H50A H 0.3189 0.4594 0.3711 0.052 Uiso 1 1 calc R A 1
H50B H 0.2781 0.5719 0.4067 0.052 Uiso 1 1 calc R A 1
C51 C 0.42157(11) 0.56843(17) 0.31457(9) 0.0320(4) Uani 0.853(8) 1 d PDU A 1
H51A H 0.4230 0.6420 0.3230 0.038 Uiso 0.853(8) 1 calc PR A 1
H51B H 0.4850 0.5313 0.3368 0.038 Uiso 0.853(8) 1 calc PR A 1
C51A C 0.4145(8) 0.5178(15) 0.3068(5) 0.051(4) Uani 0.147(8) 1 d PDU A 2
O2 O 0.29415(7) 0.44287(7) 0.66522(5) 0.03539(17) Uani 1 1 d DU B 1
C54 C 0.16289(10) 0.46673(13) 0.78770(8) 0.0428(3) Uani 1 1 d U B 1
H54A H 0.1305 0.5246 0.8245 0.051 Uiso 1 1 calc R B 1
H54B H 0.1601 0.4035 0.8212 0.051 Uiso 1 1 calc R B 1
C55 C 0.10046(9) 0.46106(11) 0.71274(8) 0.0365(2) Uani 1 1 d DU B 1
H55A H 0.0687 0.3954 0.7116 0.044 Uiso 1 1 calc R B 1
H55B H 0.0398 0.5166 0.7145 0.044 Uiso 1 1 calc R B 1
C53 C 0.28016(10) 0.48086(12) 0.74829(8) 0.0393(3) Uani 1 1 d U B 1
H53A H 0.2927 0.5535 0.7475 0.047 Uiso 1 1 calc R B 1
H53B H 0.3338 0.4433 0.7803 0.047 Uiso 1 1 calc R B 1
C56 C 0.19138(14) 0.4722(2) 0.63728(12) 0.0281(4) Uani 0.829(12) 1 d PDU B 1
H56A H 0.1814 0.4282 0.5907 0.034 Uiso 0.829(12) 1 calc PR B 1
H56B H 0.1889 0.5432 0.6173 0.034 Uiso 0.829(12) 1 calc PR B 1
C56A C 0.1850(8) 0.430(2) 0.6420(10) 0.056(5) Uani 0.171(12) 1 d PDU B 2
B1 B 0.27836(6) 0.16386(6) 0.37562(4) 0.01069(10) Uani 1 1 d U . .
C43 C 0.13928(10) 0.44889(8) 0.06765(8) 0.0324(2) Uani 1 1 d U . .
H43A H 0.0723 0.4232 0.0992 0.049 Uiso 1 1 calc R . .
H43B H 0.1256 0.4688 0.0112 0.049 Uiso 1 1 calc R . .
H43C H 0.1577 0.5078 0.0966 0.049 Uiso 1 1 calc R . .
H101 H 0.2589(10) 0.1873(9) 0.3080(7) 0.016(3) Uiso 1 1 d . . .
H102 H 0.2945(17) 0.3498(16) 0.1802(13) 0.067(6) Uiso 1 1 d . . .

loop_
_atom_site_aniso_label
_atom_site_aniso_U_11
_atom_site_aniso_U_22
_atom_site_aniso_U_33
_atom_site_aniso_U_23
_atom_site_aniso_U_13
_atom_site_aniso_U_12
Fe1 0.01104(4) 0.00978(4) 0.01017(4) -0.00073(3) -0.00320(3) -0.00152(3)
P2 0.00883(6) 0.01053(6) 0.00987(6) -0.00179(5) -0.00187(5) -0.00113(5)
P1 0.00952(6) 0.01241(7) 0.01018(6) -0.00200(5) -0.00208(5) -0.00027(5)
Si2 0.01037(7) 0.01164(7) 0.01019(7) -0.00243(5) -0.00238(5) -0.00045(5)
Si1 0.02161(10) 0.01267(8) 0.01845(9) 0.00233(7) -0.00711(7) -0.00103(7)
C7 0.0104(2) 0.0122(2) 0.0108(2) -0.00182(18) -0.00230(17) -0.00084(17)
C8 0.0107(2) 0.0102(2) 0.0105(2) -0.00116(17) -0.00246(17) -0.00056(16)
C6 0.0140(3) 0.0226(3) 0.0127(3) -0.0011(2) -0.0005(2) -0.0037(2)
C37 0.0092(2) 0.0173(3) 0.0143(3) -0.0048(2) -0.00244(18) 0.00048(18)
N2 0.0113(2) 0.0115(2) 0.0100(2) -0.00174(15) -0.00215(15) -0.00174(15)
N1 0.0239(3) 0.0124(2) 0.0169(3) 0.00103(19) -0.0077(2) -0.0022(2)
C1 0.0099(2) 0.0136(2) 0.0119(2) -0.00276(18) -0.00196(17) -0.00066(17)
C9 0.0125(2) 0.0147(3) 0.0119(2) -0.00342(19) -0.00222(18) -0.00101(18)
C28 0.0141(3) 0.0148(3) 0.0151(3) 0.0011(2) -0.0049(2) 0.00074(19)
C30 0.0154(3) 0.0112(2) 0.0139(2) -0.00062(19) -0.00302(19) -0.00122(18)
C42 0.0116(3) 0.0260(3) 0.0168(3) -0.0045(2) 0.0004(2) -0.0015(2)
C25 0.0103(2) 0.0109(2) 0.0106(2) -0.00096(17) -0.00174(17) -0.00069(16)
C3 0.0194(3) 0.0241(4) 0.0286(4) -0.0111(3) -0.0065(3) 0.0088(3)
C27 0.0127(2) 0.0135(2) 0.0140(2) -0.00071(19) -0.00467(19) -0.00090(18)
C40 0.0128(3) 0.0396(5) 0.0308(4) -0.0179(4) -0.0060(3) 0.0082(3)
C19 0.0117(2) 0.0142(2) 0.0114(2) -0.00151(19) -0.00185(18) 0.00120(18)
C48 0.0160(3) 0.0221(3) 0.0170(3) -0.0022(2) -0.0074(2) -0.0035(2)
C13 0.0128(2) 0.0158(3) 0.0112(2) -0.00245(19) -0.00088(18) -0.00221(19)
C26 0.0093(2) 0.0111(2) 0.0112(2) -0.00142(17) -0.00187(17) -0.00035(16)
C41 0.0113(3) 0.0388(5) 0.0221(3) -0.0122(3) 0.0013(2) -0.0007(3)
C38 0.0162(3) 0.0197(3) 0.0193(3) -0.0042(2) -0.0067(2) 0.0049(2)
C31 0.0160(3) 0.0143(3) 0.0125(2) -0.00123(19) -0.00314(19) -0.0054(2)
C5 0.0165(3) 0.0392(5) 0.0154(3) -0.0070(3) 0.0029(2) -0.0046(3)
C2 0.0157(3) 0.0158(3) 0.0182(3) -0.0035(2) -0.0035(2) 0.0034(2)
C12 0.0117(2) 0.0168(3) 0.0149(3) -0.0025(2) -0.00208(19) -0.00350(19)
C29 0.0170(3) 0.0119(2) 0.0157(3) 0.0007(2) -0.0037(2) 0.00072(19)
C11 0.0142(3) 0.0160(3) 0.0164(3) -0.0036(2) -0.0042(2) -0.0038(2)
C23 0.0269(4) 0.0143(3) 0.0297(4) -0.0027(3) -0.0056(3) 0.0014(3)
C20 0.0188(3) 0.0219(3) 0.0162(3) -0.0018(2) -0.0075(2) 0.0032(2)
C18 0.0129(3) 0.0268(4) 0.0155(3) -0.0001(2) -0.0009(2) -0.0018(2)
C39 0.0210(3) 0.0274(4) 0.0302(4) -0.0094(3) -0.0112(3) 0.0117(3)
C36 0.0236(3) 0.0134(3) 0.0157(3) -0.0023(2) -0.0042(2) -0.0036(2)
C10 0.0153(3) 0.0151(3) 0.0144(3) -0.0049(2) -0.0043(2) -0.0013(2)
C24 0.0186(3) 0.0145(3) 0.0184(3) -0.0028(2) -0.0050(2) 0.0002(2)
C4 0.0155(3) 0.0401(5) 0.0254(4) -0.0165(4) 0.0005(3) 0.0047(3)
C33 0.0242(4) 0.0348(5) 0.0216(4) -0.0051(3) -0.0019(3) -0.0186(3)
C35 0.0376(5) 0.0150(3) 0.0187(3) -0.0028(2) -0.0044(3) -0.0087(3)
C45 0.0241(3) 0.0160(3) 0.0215(3) 0.0009(2) -0.0112(3) -0.0003(2)
C32 0.0158(3) 0.0262(4) 0.0166(3) -0.0036(2) -0.0018(2) -0.0095(2)
C14 0.0202(3) 0.0162(3) 0.0214(3) 0.0019(2) 0.0005(2) -0.0008(2)
C16 0.0237(4) 0.0302(4) 0.0195(3) -0.0027(3) 0.0039(3) -0.0116(3)
C34 0.0390(5) 0.0263(4) 0.0206(4) -0.0041(3) -0.0031(3) -0.0208(4)
C47 0.0172(3) 0.0164(3) 0.0175(3) -0.0045(2) -0.0003(2) 0.0022(2)
C17 0.0145(3) 0.0345(4) 0.0174(3) -0.0031(3) 0.0013(2) -0.0059(3)
C46 0.0187(3) 0.0156(3) 0.0141(3) -0.0001(2) -0.0013(2) -0.0014(2)
C44 0.0342(5) 0.0295(4) 0.0289(4) 0.0116(4) -0.0051(4) -0.0108(4)
C22 0.0267(4) 0.0189(3) 0.0268(4) 0.0028(3) -0.0023(3) 0.0074(3)
C21 0.0245(4) 0.0266(4) 0.0216(3) 0.0019(3) -0.0084(3) 0.0079(3)
C15 0.0290(4) 0.0214(4) 0.0274(4) 0.0046(3) 0.0037(3) -0.0056(3)
O1 0.0277(4) 0.0575(6) 0.0441(5) -0.0213(4) -0.0070(3) 0.0020(4)
C49 0.0273(5) 0.0371(6) 0.0463(6) 0.0130(5) -0.0025(4) -0.0009(4)
C52 0.0285(5) 0.0800(11) 0.0469(7) -0.0294(7) -0.0004(5) -0.0081(6)
C50 0.0363(6) 0.0495(7) 0.0437(7) 0.0180(6) -0.0064(5) -0.0057(5)
C51 0.0249(5) 0.0380(9) 0.0333(6) -0.0099(5) -0.0046(4) -0.0020(5)
C51A 0.037(4) 0.066(9) 0.052(5) -0.018(5) -0.027(4) 0.024(5)
O2 0.0252(3) 0.0461(5) 0.0335(4) -0.0049(3) -0.0048(3) 0.0044(3)
C54 0.0296(5) 0.0726(9) 0.0281(5) 0.0034(5) -0.0019(4) -0.0197(5)
C55 0.0250(4) 0.0515(7) 0.0355(5) 0.0023(5) -0.0058(4) -0.0144(4)
C53 0.0289(5) 0.0591(8) 0.0328(5) -0.0041(5) -0.0052(4) -0.0178(5)
C56 0.0232(5) 0.0334(8) 0.0278(6) 0.0003(5) -0.0047(4) -0.0022(5)
C56A 0.028(4) 0.082(11) 0.062(6) -0.041(7) -0.024(4) 0.011(5)
B1 0.0102(2) 0.0117(3) 0.0102(2) -0.0017(2) -0.00208(19) -0.00036(19)
C43 0.0360(5) 0.0203(4) 0.0414(6) -0.0022(4) -0.0149(4) 0.0085(3)

loop_
_atom_type_symbol
_atom_type_description
_atom_type_scat_dispersion_real
_atom_type_scat_dispersion_imag
_atom_type_scat_source
C C 0.0033 0.0016 'International Tables Vol C Tables 4.2.6.8 and 6.1.1.4'
H H 0.0000 0.0000 'International Tables Vol C Tables 4.2.6.8 and 6.1.1.4'
B B 0.0013 0.0007 'International Tables Vol C Tables 4.2.6.8 and 6.1.1.4'
N N 0.0061 0.0033 'International Tables Vol C Tables 4.2.6.8 and 6.1.1.4'
Si Si 0.0817 0.0704 'International Tables Vol C Tables 4.2.6.8 and 6.1.1.4'
P P 0.1023 0.0942 'International Tables Vol C Tables 4.2.6.8 and 6.1.1.4'
Fe Fe 0.3463 0.8444 'International Tables Vol C Tables 4.2.6.8 and 6.1.1.4'
O O 0.0106 0.0060 'International Tables Vol C Tables 4.2.6.8 and 6.1.1.4'

loop_
_geom_angle_atom_site_label_1
_geom_angle_atom_site_label_2
_geom_angle_atom_site_label_3
_geom_angle
N1 Fe1 N2 126.33(3)
N1 Fe1 P1 112.75(2)
N2 Fe1 P1 116.926(17)
N1 Fe1 B1 114.56(3)
N2 Fe1 B1 96.97(2)
P1 Fe1 B1 75.004(15)
N1 Fe1 H101 104.2(4)
N2 Fe1 H101 95.8(4)
P1 Fe1 H101 89.1(4)
B1 Fe1 H101 15.2(4)
N2 P2 C37 113.77(3)
N2 P2 C31 109.07(3)
C37 P2 C31 104.29(3)
N2 P2 C25 113.88(3)
C37 P2 C25 106.10(3)
C31 P2 C25 109.23(3)
C19 P1 C7 106.44(3)
C19 P1 C13 104.18(3)
C7 P1 C13 104.21(3)
C19 P1 Fe1 119.78(2)
C7 P1 Fe1 103.56(2)
C13 P1 Fe1 117.18(2)
N2 Si2 C48 113.27(3)
N2 Si2 C47 112.32(3)
C48 Si2 C47 109.88(4)
N2 Si2 C46 108.07(3)
C48 Si2 C46 106.92(4)
C47 Si2 C46 105.96(4)
N1 Si1 C45 107.72(4)
N1 Si1 C43 113.04(5)
C45 Si1 C43 108.78(4)
N1 Si1 C44 112.01(4)
C45 Si1 C44 106.73(5)
C43 Si1 C44 108.33(5)
C12 C7 C8 121.61(6)
C12 C7 P1 120.61(5)
C8 C7 P1 117.70(5)
C9 C8 C7 115.35(6)
C9 C8 B1 119.91(6)
C7 C8 B1 124.72(5)
C1 C6 C5 121.70(8)
C1 C6 H6 119.1
C5 C6 H6 119.1
C38 C37 C42 120.36(7)
C38 C37 P2 121.44(6)
C42 C37 P2 118.13(6)
P2 N2 Si2 130.62(4)
P2 N2 Fe1 115.76(3)
Si2 N2 Fe1 113.00(3)
P2 N2 N1 124.28(3)
Si2 N2 N1 97.25(3)
Fe1 N2 N1 25.950(15)
Si1 N1 Fe1 130.10(4)
Si1 N1 N2 106.15(3)
Fe1 N1 N2 27.722(15)
Si1 N1 H102 112.5(18)
Fe1 N1 H102 117.4(18)
N2 N1 H102 138.6(18)
C6 C1 C2 116.52(6)
C6 C1 B1 124.20(6)
C2 C1 B1 119.02(6)
C10 C9 C8 123.27(6)
C10 C9 H9 118.4
C8 C9 H9 118.4
C29 C28 C27 119.47(6)
C29 C28 H28 120.3
C27 C28 H28 120.3
C29 C30 C25 121.08(6)
C29 C30 H30 119.5
C25 C30 H30 119.5
C41 C42 C37 120.05(8)
C41 C42 H42 120.0
C37 C42 H42 120.0
C30 C25 C26 120.82(6)
C30 C25 P2 117.91(5)
C26 C25 P2 121.25(5)
C4 C3 C2 119.88(8)
C4 C3 H3 120.1
C2 C3 H3 120.1
C28 C27 C26 123.51(6)
C28 C27 H27 118.2
C26 C27 H27 118.2
C39 C40 C41 120.54(8)
C39 C40 H40 119.7
C41 C40 H40 119.7
C24 C19 C20 119.14(7)
C24 C19 P1 117.98(5)
C20 C19 P1 122.88(6)
Si2 C48 H48A 109.5
Si2 C48 H48B 109.5
H48A C48 H48B 109.5
Si2 C48 H48C 109.5
H48A C48 H48C 109.5
H48B C48 H48C 109.5
C14 C13 C18 119.09(7)
C14 C13 P1 117.06(5)
C18 C13 P1 123.85(6)
C27 C26 C25 115.65(6)
C27 C26 B1 116.72(5)
C25 C26 B1 127.49(6)
C42 C41 C40 119.60(8)
C42 C41 H41 120.2
C40 C41 H41 120.2
C37 C38 C39 119.02(8)
C37 C38 H38 120.5
C39 C38 H38 120.5
C32 C31 C36 118.87(7)
C32 C31 P2 121.11(6)
C36 C31 P2 119.53(5)
C4 C5 C6 120.16(8)
C4 C5 H5 119.9
C6 C5 H5 119.9
C3 C2 C1 122.22(8)
C3 C2 H2 118.9
C1 C2 H2 118.9
C11 C12 C7 120.88(6)
C11 C12 H12 119.6
C7 C12 H12 119.6
C28 C29 C30 119.37(6)
C28 C29 H29 120.3
C30 C29 H29 120.3
C10 C11 C12 118.94(6)
C10 C11 H11 120.5
C12 C11 H11 120.5
C22 C23 C24 120.02(8)
C22 C23 H23 120.0
C24 C23 H23 120.0
C21 C20 C19 119.96(8)
C21 C20 H20 120.0
C19 C20 H20 120.0
C17 C18 C13 120.05(8)
C17 C18 H18 120.0
C13 C18 H18 120.0
C40 C39 C38 120.43(9)
C40 C39 H39 119.8
C38 C39 H39 119.8
C35 C36 C31 120.83(8)
C35 C36 H36 119.6
C31 C36 H36 119.6
C11 C10 C9 119.85(6)
C11 C10 H10 120.1
C9 C10 H10 120.1
C23 C24 C19 120.55(7)
C23 C24 H24 119.7
C19 C24 H24 119.7
C5 C4 C3 119.50(7)
C5 C4 H4 120.3
C3 C4 H4 120.3
C34 C33 C32 120.45(8)
C34 C33 H33 119.8
C32 C33 H33 119.8
C36 C35 C34 119.77(8)
C36 C35 H35 120.1
C34 C35 H35 120.1
C46 C45 Si1 112.61(5)
C46 C45 H45A 109.1
Si1 C45 H45A 109.1
C46 C45 H45B 109.1
Si1 C45 H45B 109.1
H45A C45 H45B 107.8
C33 C32 C31 119.98(8)
C33 C32 H32 120.0
C31 C32 H32 120.0
C15 C14 C13 120.37(8)
C15 C14 H14 119.8
C13 C14 H14 119.8
C17 C16 C15 119.83(8)
C17 C16 H16 120.1
C15 C16 H16 120.1
C33 C34 C35 120.07(8)
C33 C34 H34 120.0
C35 C34 H34 120.0
Si2 C47 H47A 109.5
Si2 C47 H47B 109.5
H47A C47 H47B 109.5
Si2 C47 H47C 109.5
H47A C47 H47C 109.5
H47B C47 H47C 109.5
C16 C17 C18 120.44(8)
C16 C17 H17 119.8
C18 C17 H17 119.8
C45 C46 Si2 116.24(6)
C45 C46 H46A 108.2
Si2 C46 H46A 108.2
C45 C46 H46B 108.2
Si2 C46 H46B 108.2
H46A C46 H46B 107.4
Si1 C44 H44A 109.5
Si1 C44 H44B 109.5
H44A C44 H44B 109.5
Si1 C44 H44C 109.5
H44A C44 H44C 109.5
H44B C44 H44C 109.5
C21 C22 C23 119.78(8)
C21 C22 H22 120.1
C23 C22 H22 120.1
C22 C21 C20 120.55(8)
C22 C21 H21 119.7
C20 C21 H21 119.7
C16 C15 C14 120.19(9)
C16 C15 H15 119.9
C14 C15 H15 119.9
C49 O1 C52 109.39(10)
O1 C49 C50 107.17(10)
O1 C49 H49A 110.3
C50 C49 H49A 110.3
O1 C49 H49B 110.3
C50 C49 H49B 110.3
H49A C49 H49B 108.5
O1 C52 C51 107.93(10)
O1 C52 H52A 110.1
C51 C52 H52A 110.1
O1 C52 H52B 110.1
C51 C52 H52B 110.1
H52A C52 H52B 108.4
C49 C50 C51 102.94(10)
C49 C50 H50A 111.2
C51 C50 H50A 111.2
C49 C50 H50B 111.2
C51 C50 H50B 111.2
H50A C50 H50B 109.1
C52 C51 C50 102.10(12)
C52 C51 H51A 111.4
C50 C51 H51A 111.4
C52 C51 H51B 111.3
C50 C51 H51B 111.3
H51A C51 H51B 109.2
C56 O2 C53 104.79(12)
C53 C54 C55 104.15(10)
C53 C54 H54A 110.9
C55 C54 H54A 110.9
C53 C54 H54B 110.9
C55 C54 H54B 110.9
H54A C54 H54B 108.9
C56 C55 C54 103.04(11)
C56 C55 H55A 111.2
C54 C55 H55A 111.2
C56 C55 H55B 111.2
C54 C55 H55B 111.2
H55A C55 H55B 109.1
O2 C53 C54 106.73(9)
O2 C53 H53A 110.4
C54 C53 H53A 110.4
O2 C53 H53B 110.4
C54 C53 H53B 110.4
H53A C53 H53B 108.6
O2 C56 C55 106.30(12)
O2 C56 H56A 110.5
C55 C56 H56A 110.5
O2 C56 H56B 110.5
C55 C56 H56B 110.5
H56A C56 H56B 108.7
C1 B1 C26 113.53(5)
C1 B1 C8 108.64(5)
C26 B1 C8 113.76(5)
C1 B1 Fe1 125.67(4)
C26 B1 Fe1 97.49(4)
C8 B1 Fe1 96.70(4)
C1 B1 H101 102.0(6)
C26 B1 H101 109.9(6)
C8 B1 H101 108.2(6)
Fe1 B1 H101 23.7(6)
Si1 C43 H43A 109.5
Si1 C43 H43B 109.5
H43A C43 H43B 109.5
Si1 C43 H43C 109.5
H43A C43 H43C 109.5
H43B C43 H43C 109.5

loop_
_geom_bond_atom_site_label_1
_geom_bond_atom_site_label_2
_geom_bond_distance
Fe1 N1 1.8996(7)
Fe1 N2 2.0194(6)
Fe1 P1 2.4248(2)
Fe1 B1 2.8335(8)
Fe1 H101 1.813(12)
P2 N2 1.6064(6)
P2 C37 1.7964(7)
P2 C31 1.8139(7)
P2 C25 1.8177(7)
P1 C19 1.8221(7)
P1 C7 1.8240(7)
P1 C13 1.8277(7)
Si2 N2 1.7529(6)
Si2 C48 1.8682(7)
Si2 C47 1.8715(8)
Si2 C46 1.8734(8)
Si1 N1 1.6974(7)
Si1 C45 1.8710(8)
Si1 C43 1.8769(10)
Si1 C44 1.8783(10)
C7 C12 1.4005(9)
C7 C8 1.4208(9)
C8 C9 1.4095(9)
C8 B1 1.6461(9)
C6 C1 1.3991(10)
C6 C5 1.4011(11)
C6 H6 0.9500
C37 C38 1.3918(11)
C37 C42 1.4014(11)
N2 N1 3.4974(9)
N1 H102 0.68(2)
C1 C2 1.4052(10)
C1 B1 1.6262(10)
C9 C10 1.3940(10)
C9 H9 0.9500
C28 C29 1.3879(10)
C28 C27 1.3922(10)
C28 H28 0.9500
C30 C29 1.3911(10)
C30 C25 1.4045(9)
C30 H30 0.9500
C42 C41 1.3869(11)
C42 H42 0.9500
C25 C26 1.4240(9)
C3 C4 1.3871(15)
C3 C2 1.3929(11)
C3 H3 0.9500
C27 C26 1.4093(9)
C27 H27 0.9500
C40 C39 1.3866(15)
C40 C41 1.3883(15)
C40 H40 0.9500
C19 C24 1.3969(10)
C19 C20 1.4011(10)
C48 H48A 0.9800
C48 H48B 0.9800
C48 H48C 0.9800
C13 C14 1.3973(11)
C13 C18 1.3985(10)
C26 B1 1.6304(10)
C41 H41 0.9500
C38 C39 1.3969(11)
C38 H38 0.9500
C31 C32 1.4004(10)
C31 C36 1.4012(11)
C5 C4 1.3867(15)
C5 H5 0.9500
C2 H2 0.9500
C12 C11 1.3930(10)
C12 H12 0.9500
C29 H29 0.9500
C11 C10 1.3922(10)
C11 H11 0.9500
C23 C22 1.3895(14)
C23 C24 1.3932(11)
C23 H23 0.9500
C20 C21 1.3926(12)
C20 H20 0.9500
C18 C17 1.3965(11)
C18 H18 0.9500
C39 H39 0.9500
C36 C35 1.3892(11)
C36 H36 0.9500
C10 H10 0.9500
C24 H24 0.9500
C4 H4 0.9500
C33 C34 1.3848(15)
C33 C32 1.3962(11)
C33 H33 0.9500
C35 C34 1.3910(15)
C35 H35 0.9500
C45 C46 1.5542(11)
C45 H45A 0.9900
C45 H45B 0.9900
C32 H32 0.9500
C14 C15 1.3936(12)
C14 H14 0.9500
C16 C17 1.3842(14)
C16 C15 1.3880(14)
C16 H16 0.9500
C34 H34 0.9500
C47 H47A 0.9800
C47 H47B 0.9800
C47 H47C 0.9800
C17 H17 0.9500
C46 H46A 0.9900
C46 H46B 0.9900
C44 H44A 0.9800
C44 H44B 0.9800
C44 H44C 0.9800
C22 C21 1.3893(14)
C22 H22 0.9500
C21 H21 0.9500
C15 H15 0.9500
O1 C49 1.4245(16)
O1 C52 1.4343(16)
C49 C50 1.5079(19)
C49 H49A 0.9900
C49 H49B 0.9900
C52 C51 1.510(2)
C52 H52A 0.9900
C52 H52B 0.9900
C50 C51 1.5364(19)
C50 H50A 0.9900
C50 H50B 0.9900
C51 H51A 0.9900
C51 H51B 0.9900
O2 C56 1.4174(19)
O2 C53 1.4198(15)
C54 C53 1.4995(16)
C54 C55 1.5363(17)
C54 H54A 0.9900
C54 H54B 0.9900
C55 C56 1.527(2)
C55 H55A 0.9900
C55 H55B 0.9900
C53 H53A 0.9900
C53 H53B 0.9900
C56 H56A 0.9900
C56 H56B 0.9900
B1 H101 1.183(12)
C43 H43A 0.9800
C43 H43B 0.9800
C43 H43C 0.9800
